data_1545064
loop_
_publ_author_name
'Suyama, R.'
'Horiuchi, H.'
'Kume, S.'

_publ_section_title
;
 Structural refinements of ZrO2 and HfO2 treated at 600 C * 6 GPa
;
_journal_name_full Yogyo-Kyokai-Shi
_journal_page_first 567
_journal_page_last 568
_journal_volume 95
_journal_year 1987
_chemical_formula_sum 'Hf O2'
_chemical_name_common 'HfO2 ortho I phase'
_space_group_IT_number 57
_space_group_name_H-M_alt 'P b c m'
_symmetry_space_group_name_Hall '-P 2c 2b'
_symmetry_space_group_name_H-M 'P b c m'
_cell_angle_alpha 90
_cell_angle_beta 90
_cell_angle_gamma 90
_cell_formula_units_Z 4
_cell_length_a 5.0073(1)
_cell_length_b 5.2276(1)
_cell_length_c 5.0580(1)
_cell_volume 132.399(5)
_cod_data_source_file HfO2-orthoI.cif
_cod_data_source_block HfO2-ortho-I
_cod_database_code 1545064

loop_
_space_group_symop_operation_xyz
'x, y, z'
'-x, -y, -z'
'-x, -y, z+1/2'
'x, y, -z+1/2'
'-x, y+1/2, -z+1/2'
'x, -y+1/2, z+1/2'
'x, -y+1/2, -z'
'-x, y+1/2, z'

loop_
_atom_site_label
_atom_site_occupancy
_atom_site_fract_x
_atom_site_fract_y
_atom_site_fract_z
_atom_site_adp_type
_atom_site_B_iso_or_equiv
_atom_site_type_symbol
Hf 1.0 0.2681(4) 0.0344(2) 0.250000 Biso 1.000000 Hf
O1 0.5000 0.092(4) 0.387(5) 0.137(5) Biso 1.000000 O
O2 1.0 0.450(4) 0.750000 0.000000 Biso 1.000000 O
